data_7020137
loop_
_publ_author_name
'Nielsen, Renie Birkedal'
'Norby, Poul'
'Kongshaug, Kjell Ove'
'Fjellv\%ag, Helmer'

_publ_section_title
;
 Synthesis, crystal structure and thermal properties of
 Ca6(C12H14O4)4(CO3)(OH)2(H2O)x--a 3D inorganic hybrid material.
;
_journal_issue 39
_journal_name_full 'Dalton transactions (Cambridge, England : 2003)'
_journal_page_first 12082
_journal_page_last 12089
_journal_paper_doi 10.1039/c2dt30651d
_journal_volume 41
_journal_year 2012
_chemical_formula_sum 'C24.48 H29 Ca3 O17.37'
_chemical_formula_weight 721.38
_chemical_name_common 'Ca_1,3ADC med vand'
_chemical_name_systematic ' ?'
_space_group_IT_number 141
_symmetry_cell_setting tetragonal
_symmetry_space_group_name_Hall '-I 4bd 2'
_symmetry_space_group_name_H-M 'I 41/a m d :2'
_cell_angle_alpha 90.0
_cell_angle_beta 90.0
_cell_angle_gamma 90.0
_cell_formula_units_Z 16
_cell_length_a 29.1153(4)
_cell_length_b 29.1153
_cell_length_c 15.8546(5)
_cell_measurement_temperature 298
_cell_volume 13440.0(5)
_pd_block_id 2012-07-24T22:21|RBN_115_DRY_NEW_UDEN_phase1|Renie_Birkedal||
_pd_phase_name 'Ca_1,3ADC med vand'
_cod_data_source_file c2dt30651d.txt
_cod_data_source_block RBN_115_DRY_NEW_UDEN_phase_1
_cod_depositor_comments
;
The following automatic conversions were performed:

'_geom_bond_publ_flag' value 'N' changed to 'n' according to
/home/saulius/struct/CIF-dictionaries/cif_core.dic dictionary named
'cif_core.dic' version 2.4.2 from 2011-04-26 (78
times).

'_geom_angle_publ_flag' value 'N' changed to 'n' according
to /home/saulius/struct/CIF-dictionaries/cif_core.dic dictionary
named 'cif_core.dic' version 2.4.2 from 2011-04-26 (124 times).

Automatic conversion script
Id: cif_fix_values 1891 2012-01-12 08:04:46Z andrius 
;
_cod_original_cell_volume 13440.0(6)
_cod_original_sg_symbol_H-M 'I 41/amd'
_cod_database_code 7020137

loop_
_symmetry_equiv_pos_site_id
_symmetry_equiv_pos_as_xyz
1 +x,+y,+z
2 -y+1/4,+x+3/4,+z+1/4
3 -x+1/2,-y,+z+1/2
4 +y+1/4,-x+1/4,+z+3/4
5 -x,+y,+z
6 -y+1/4,-x+3/4,+z+1/4
7 +x+1/2,-y,+z+1/2
8 +y+1/4,+x+1/4,+z+3/4
-1 -x,-y,-z
-2 +y+3/4,-x+1/4,-z+3/4
-3 +x+1/2,+y,-z+1/2
-4 -y+3/4,+x+3/4,-z+1/4
-5 +x,-y,-z
-6 +y+3/4,+x+1/4,-z+3/4
-7 -x+1/2,+y,-z+1/2
-8 -y+3/4,-x+3/4,-z+1/4
101 +x+1/2,+y+1/2,+z+1/2
102 -y+3/4,+x+1/4,+z+3/4
103 -x,-y+1/2,+z
104 +y+3/4,-x+3/4,+z+1/4
105 -x+1/2,+y+1/2,+z+1/2
106 -y+3/4,-x+1/4,+z+3/4
107 +x,-y+1/2,+z
108 +y+3/4,+x+3/4,+z+1/4
-101 -x+1/2,-y+1/2,-z+1/2
-102 +y+1/4,-x+3/4,-z+1/4
-103 +x,+y+1/2,-z
-104 -y+1/4,+x+1/4,-z+3/4
-105 +x+1/2,-y+1/2,-z+1/2
-106 +y+1/4,+x+3/4,-z+1/4
-107 -x,+y+1/2,-z
-108 -y+1/4,-x+1/4,-z+3/4

loop_
_atom_site_aniso_label
_atom_site_aniso_U_11
_atom_site_aniso_U_12
_atom_site_aniso_U_13
_atom_site_aniso_U_22
_atom_site_aniso_U_23
_atom_site_aniso_U_33
Ca_1 0.078(11) 0.0 0.0 0.139(13) 0.054(9) 0.034(12)
Ca_3 0.161(9) 0.050(11) -0.005(8) 0.161(9) -0.005(8) 0.158(17)

loop_
_atom_site_type_symbol
_atom_site_label
_atom_site_fract_x
_atom_site_fract_y
_atom_site_fract_z
_atom_site_occupancy
_atom_site_thermal_displace_type
_atom_site_U_iso_or_equiv
_atom_site_symmetry_multiplicity
Ca Ca_1 0.0 0.57214(32) 0.0753(6) 1.0 Uani 0.0837 16
Ca Ca_2 0.0 0.53628(30) 0.8703(6) 1.0 Uiso 0.059(4) 16
Ca Ca_3 0.06130(27) 0.68870(27) 0.125 1.0 Uani 0.16018 16
C C1 0.62956(19) 0.38664(24) 0.4470(5) 1.0 Uiso 0.035(4) 32
C C2 0.65622(24) 0.34989(26) 0.4962(4) 1.0 Uiso 0.035(4) 32
H H2a 0.6564(4) 0.3577(4) 0.5557(4) 1.0 Uiso 0.025 32
H H2b 0.64102(28) 0.32046(27) 0.4899(7) 1.0 Uiso 0.025 32
C C3 0.70567(21) 0.34621(23) 0.4642(4) 1.0 Uiso 0.035(4) 32
C C4 0.70454(30) 0.33312(23) 0.3695(5) 1.0 Uiso 0.035(4) 32
H H4a 0.73563(34) 0.33052(33) 0.3480(7) 1.0 Uiso 0.025 32
H H4b 0.6894(4) 0.30367(21) 0.3624(7) 1.0 Uiso 0.025 32
C C5 0.67845(32) 0.37021(30) 0.32038(28) 1.0 Uiso 0.035(4) 32
H H5 0.6780(5) 0.3620(4) 0.26042(31) 1.0 Uiso 0.025 32
C C6 0.62898(25) 0.37352(30) 0.3530(5) 1.0 Uiso 0.035(4) 32
H H6a 0.61357(31) 0.3443(4) 0.3458(7) 1.0 Uiso 0.025 32
H H6b 0.61228(30) 0.3965(4) 0.3212(6) 1.0 Uiso 0.025 32
C C7 0.65434(32) 0.43335(19) 0.4578(6) 1.0 Uiso 0.035(4) 32
H H7a 0.6379(4) 0.45702(21) 0.4270(8) 1.0 Uiso 0.025 32
H H7b 0.6549(4) 0.44187(30) 0.5169(6) 1.0 Uiso 0.025 32
C C8 0.72984(23) 0.39296(30) 0.4743(6) 1.0 Uiso 0.035(4) 32
H H8a 0.7308(4) 0.4014(4) 0.5334(6) 1.0 Uiso 0.025 32
H H8b 0.76114(20) 0.3909(4) 0.4537(8) 1.0 Uiso 0.025 32
C C9 0.70239(30) 0.41637(29) 0.3311(5) 1.0 Uiso 0.035(4) 32
H H9a 0.6861(4) 0.43975(35) 0.2994(6) 1.0 Uiso 0.025 32
H H9b 0.73349(34) 0.4145(4) 0.3094(7) 1.0 Uiso 0.025 32
C C10 0.70351(28) 0.42937(18) 0.4243(6) 1.0 Uiso 0.035(4) 32
H H10 0.7190(4) 0.45905(23) 0.4306(9) 1.0 Uiso 0.025 32
C C11 0.58166(24) 0.3917(4) 0.4826(9) 1.0 Uiso 0.035(10) 32
C C12 0.73132(33) 0.3100(4) 0.5138(8) 1.0 Uiso 0.035(10) 32
O O111 0.5522(4) 0.4205(5) 0.4431(9) 1.0 Uiso 0.0590(32) 32
O O112 0.5601(5) 0.3706(6) 0.5400(10) 1.0 Uiso 0.0590(32) 32
O O121 0.7170(5) 0.3031(5) 0.5873(8) 1.0 Uiso 0.0590(32) 32
O O122 0.7735(4) 0.2970(5) 0.4910(9) 1.0 Uiso 0.0590(32) 32
C C 0.0 0.75 0.24077 0.964(11) Uiso 0.025 8
O O1_C 0.0 0.75 0.31646 0.964(11) Uiso 0.025 8
O O2_C 0.03569 0.75 0.20293 0.964(11) Uiso 0.025 16
O O_1 0.1092(8) 0.25 0.9128(13) 1.0 Uiso 0.025 16
H H(O1) 0.14907 0.75 0.93755 1.0 Uiso 0.025 16
O O_2 0.0 0.3972(6) 0.2330(12) 1.0 Uiso 0.025 16
O O_3 0.3499(5) 0.3163(5) 0.1142(9) 0.868(12) Uiso 0.025 32
O O_4 0.2910(7) 0.25 0.2032(13) 0.887(16) Uiso 0.025 16
O O_5 0.0 0.8113(9) 0.3783(16) 0.738(18) Uiso 0.025 16
O O_6 0.0 0.7166(5) 0.4811(11) 1.0 Uiso 0.025 16
O O_7 0.4357(7) 0.75 0.0891(11) 1.0 Uiso 0.025 16
O O_8 0.3679(10) 0.25 0.2329(23) 0.561(15) Uiso 0.025 16

loop_
_atom_type_symbol
_atom_type_number_in_cell
Ca 48.0
C 391.713
H 464.0
O 167.139
O 110.728

loop_
_geom_angle_atom_site_label_1
_geom_angle_atom_site_label_2
_geom_angle_atom_site_label_3
_geom_angle
_geom_angle_site_symmetry_1
_geom_angle_site_symmetry_3
_geom_angle_publ_flag
O111 Ca_1 O111 71.6(7) 3_564 7_464 n
O111 Ca_1 O112 49.4(4) 3_564 3_564 n
O111 Ca_1 O112 100.1(6) 3_564 7_464 n
O111 Ca_1 O121 153.3(7) 3_564 -2_465 n
O111 Ca_1 O121 97.5(4) 3_564 -108_565 n
O111 Ca_1 O_1 113.1(6) 3_564 6_554 n
O111 Ca_1 O112 100.1(6) 7_464 3_564 n
O111 Ca_1 O112 49.4(4) 7_464 7_464 n
O111 Ca_1 O121 97.5(4) 7_464 -2_465 n
O111 Ca_1 O121 153.3(7) 7_464 -108_565 n
O111 Ca_1 O_1 113.1(6) 7_464 6_554 n
O112 Ca_1 O112 89.8(9) 3_564 7_464 n
O112 Ca_1 O121 156.3(7) 3_564 -2_465 n
O112 Ca_1 O121 89.7(5) 3_564 -108_565 n
O112 Ca_1 O_1 65.0(5) 3_564 6_554 n
O112 Ca_1 O121 89.7(5) 7_464 -2_465 n
O112 Ca_1 O_1 65.0(5) 7_464 6_554 n
O121 Ca_1 O121 81.4(7) -2_465 -108_565 n
O121 Ca_1 O_1 93.6(7) -2_465 6_554 n
O111 Ca_2 O111 83.4(7) 3_565 7_465 n
O111 Ca_2 O121 97.7(5) 3_565 2_545 n
O111 Ca_2 O121 157.8(7) 3_565 108_445 n
O111 Ca_2 O122 97.6(5) 3_565 2_545 n
O111 Ca_2 O122 149.6(7) 3_565 108_445 n
O111 Ca_2 O_2 84.6(6) 3_565 -1_566 n
O111 Ca_2 O121 157.8(7) 7_465 2_545 n
O111 Ca_2 O121 97.7(5) 7_465 108_445 n
O111 Ca_2 O122 149.6(7) 7_465 2_545 n
O111 Ca_2 O122 97.6(5) 7_465 108_445 n
O111 Ca_2 O_2 84.6(6) 7_465 -1_566 n
O121 Ca_2 O121 73.1(7) 2_545 108_445 n
O121 Ca_2 O122 52.47(34) 2_545 2_545 n
O121 Ca_2 O122 92.6(5) 2_545 108_445 n
O121 Ca_2 O_2 117.6(6) 2_545 -1_566 n
O121 Ca_2 O122 92.6(5) 108_445 2_545 n
O121 Ca_2 O122 52.47(34) 108_445 108_445 n
O121 Ca_2 O_2 117.6(6) 108_445 -1_566 n
O122 Ca_2 O122 66.6(8) 2_545 108_445 n
O122 Ca_2 O_2 65.4(5) 2_545 -1_566 n
O122 Ca_2 O_2 65.4(5) 108_445 -1_566 n
O112 Ca_3 O112 113.7(11) 7_464 -2_465 n
O112 Ca_3 O2_C 159.9(6) 7_464 1_555 n
O112 Ca_3 O2_C 85.0(5) 7_464 -8_555 n
O112 Ca_3 O_1 71.1(6) 7_464 6_554 n
O112 Ca_3 O_1 116.9(6) 7_464 -5_566 n
O112 Ca_3 O2_C 85.0(5) -2_465 1_555 n
O112 Ca_3 O2_C 159.9(6) -2_465 -8_555 n
O112 Ca_3 O_1 116.9(6) -2_465 6_554 n
O112 Ca_3 O_1 71.1(6) -2_465 -5_566 n
O2_C Ca_3 O2_C 77.56(34) 1_555 -8_555 n
O2_C Ca_3 O_1 94.4(6) 1_555 6_554 n
O2_C Ca_3 O_1 74.8(5) 1_555 -5_566 n
O2_C Ca_3 O_1 74.8(5) -8_555 6_554 n
O2_C Ca_3 O_1 94.4(6) -8_555 -5_566 n
O_1 Ca_3 O_1 166.5(12) 6_554 -5_566 n
C2 C1 C6 108.9433(12) 1_555 1_555 n
C2 C1 C7 108.6881(4) 1_555 1_555 n
C2 C1 C11 110.1933(11) 1_555 1_555 n
C6 C1 C7 109.26850(20) 1_555 1_555 n
C6 C1 C11 112.0788(7) 1_555 1_555 n
C7 C1 C11 107.60310(30) 1_555 1_555 n
C1 C2 H2a 109.4660(12) 1_555 1_555 n
C1 C2 H2b 109.4606(4) 1_555 1_555 n
C1 C2 C3 110.8580(10) 1_555 1_555 n
H2a C2 H2b 108.02320(10) 1_555 1_555 n
H2a C2 C3 109.4920(6) 1_555 1_555 n
H2b C2 C3 109.49030(20) 1_555 1_555 n
C2 C3 C4 108.5845(6) 1_555 1_555 n
C2 C3 C8 109.46800(20) 1_555 1_555 n
C2 C3 C12 109.9130(10) 1_555 1_555 n
C4 C3 C8 109.15370(20) 1_555 1_555 n
C4 C3 C12 110.0865(12) 1_555 1_555 n
C8 C3 C12 109.6138(4) 1_555 1_555 n
C3 C4 H4a 109.8369(6) 1_555 1_555 n
C3 C4 H4b 109.83310(20) 1_555 1_555 n
C3 C4 C5 109.2307(12) 1_555 1_555 n
H4a C4 H4b 108.2578(4) 1_555 1_555 n
H4a C4 C5 109.8317(10) 1_555 1_555 n
H4b C4 C5 109.8375(4) 1_555 1_555 n
C4 C5 H5 109.1743(12) 1_555 1_555 n
C4 C5 C6 109.7693(10) 1_555 1_555 n
C4 C5 C9 109.7469(4) 1_555 1_555 n
H5 C5 C6 109.2448(6) 1_555 1_555 n
H5 C5 C9 109.23470(10) 1_555 1_555 n
C6 C5 C9 109.65370(20) 1_555 1_555 n
C1 C6 C5 109.4224(6) 1_555 1_555 n
C1 C6 H6a 109.79230(20) 1_555 1_555 n
C1 C6 H6b 109.7697(12) 1_555 1_555 n
C5 C6 H6a 109.81120(10) 1_555 1_555 n
C5 C6 H6b 109.7786(10) 1_555 1_555 n
H6a C6 H6b 108.2505(5) 1_555 1_555 n
C1 C7 H7a 109.8028(4) 1_555 1_555 n
C1 C7 H7b 109.79730(30) 1_555 1_555 n
C1 C7 C10 109.30840(30) 1_555 1_555 n
H7a C7 H7b 108.2534(12) 1_555 1_555 n
H7a C7 C10 109.8290(10) 1_555 1_555 n
H7b C7 C10 109.8357(7) 1_555 1_555 n
C3 C8 H8a 109.82690(10) 1_555 1_555 n
C3 C8 H8b 109.81080(20) 1_555 1_555 n
C3 C8 C10 109.2248(4) 1_555 1_555 n
H8a C8 H8b 108.2891(8) 1_555 1_555 n
H8a C8 C10 109.8513(13) 1_555 1_555 n
H8b C8 C10 109.8251(10) 1_555 1_555 n
C5 C9 H9a 109.7239(4) 1_555 1_555 n
C5 C9 H9b 109.7085 1_555 1_555 n
C5 C9 C10 109.69720(30) 1_555 1_555 n
H9a C9 H9b 108.2160(11) 1_555 1_555 n
H9a C9 C10 109.7503(12) 1_555 1_555 n
H9b C9 C10 109.7237(7) 1_555 1_555 n
C7 C10 C8 109.9624(10) 1_555 1_555 n
C7 C10 C9 109.5413(7) 1_555 1_555 n
C7 C10 H10 109.11570(30) 1_555 1_555 n
C8 C10 C9 109.9265(12) 1_555 1_555 n
C8 C10 H10 109.1418(5) 1_555 1_555 n
C9 C10 H10 109.1327(4) 1_555 1_555 n
C1 C11 O111 118.2(8) 1_555 1_555 n
C1 C11 O112 132.7(9) 1_555 1_555 n
O111 C11 O112 108.7(7) 1_555 1_555 n
C3 C12 O121 115.6(8) 1_555 1_555 n
C3 C12 O122 120.7(8) 1_555 1_555 n
O121 C12 O122 120.8(9) 1_555 1_555 n
O1_C C O2_C 120.0005(8) 1_555 1_555 n
O1_C C O2_C 120.0004(8) 1_555 5_555 n
O2_C C O2_C 119.9991(17) 1_555 5_555 n

loop_
_geom_bond_atom_site_label_1
_geom_bond_atom_site_label_2
_geom_bond_distance
_geom_bond_site_symmetry_2
_geom_bond_publ_flag
Ca_1 O111 2.599(17) 3_564 n
Ca_1 O111 2.599(17) 7_464 n
Ca_1 O112 2.481(16) 3_564 n
Ca_1 O112 2.481(16) 7_464 n
Ca_1 O121 2.368(14) -2_465 n
Ca_1 O121 2.368(14) -108_565 n
Ca_1 O_1 2.434(22) 6_554 n
Ca_2 O111 2.286(12) 3_565 n
Ca_2 O111 2.286(12) 7_465 n
Ca_2 O121 2.594(14) 2_545 n
Ca_2 O121 2.594(14) 108_445 n
Ca_2 O122 2.494(14) 2_545 n
Ca_2 O122 2.494(14) 108_445 n
Ca_2 O_2 2.536(18) -1_566 n
Ca_3 O112 2.191(13) 7_464 n
Ca_3 O112 2.191(13) -2_465 n
Ca_3 O2_C 2.295(9) 1_555 n
Ca_3 O2_C 2.295(9) -8_555 n
Ca_3 O_1 2.343(15) 6_554 n
Ca_3 O_1 2.343(15) -5_566 n
C1 C2 1.534950(20) 1_555 n
C1 C6 1.53801(4) 1_555 n
C1 C7 1.548890(20) 1_555 n
C1 C11 1.511850(20) 1_555 n
C2 C1 1.534950(20) 1_555 n
C2 H2a 0.969910(30) 1_555 n
C2 H2b 0.969590(10) 1_555 n
C2 C3 1.530260(20) 1_555 n
C3 C2 1.530260(20) 1_555 n
C3 C4 1.54943(4) 1_555 n
C3 C8 1.540620(20) 1_555 n
C3 C12 1.512610(20) 1_555 n
C4 C3 1.54943(4) 1_555 n
C4 H4a 0.969840(10) 1_555 n
C4 H4b 0.970120(10) 1_555 n
C4 C5 1.532840(20) 1_555 n
C4 H5 2.07289(5) 1_555 n
C5 C4 1.532840(20) 1_555 n
C5 H5 0.980040(30) 1_555 n
C5 C6 1.533520(20) 1_555 n
C5 C9 1.523560(20) 1_555 n
C6 C1 1.53801(4) 1_555 n
C6 C5 1.533520(20) 1_555 n
C6 H6a 0.969860(10) 1_555 n
C6 H6b 0.970110(10) 1_555 n
C7 C1 1.548890(20) 1_555 n
C7 H7a 0.970290(10) 1_555 n
C7 H7b 0.969680(30) 1_555 n
C7 C10 1.531360(20) 1_555 n
C8 C3 1.540620(20) 1_555 n
C8 H8a 0.969470(30) 1_555 n
C8 H8b 0.970050(10) 1_555 n
C8 C10 1.529580(20) 1_555 n
C9 C5 1.523560(20) 1_555 n
C9 H9a 0.969850(10) 1_555 n
C9 H9b 0.970200(10) 1_555 n
C9 C10 1.52529(4) 1_555 n
C10 C7 1.531360(20) 1_555 n
C10 C8 1.529580(20) 1_555 n
C10 C9 1.52529(4) 1_555 n
C10 H10 0.979870(10) 1_555 n
C11 C1 1.511850(20) 1_555 n
C11 O111 1.353(12) 1_555 n
C11 O112 1.264(12) 1_555 n
C12 C3 1.512610(20) 1_555 n
C12 O121 1.253(13) 1_555 n
C12 O122 1.335(12) 1_555 n
O111 O112 2.128(13) 1_555 n
C O1_C 1.20000(4) 1_555 n
C O2_C 1.199990(20) 1_555 n
C O2_C 1.199990(20) 5_555 n
O1_C O2_C 2.07845(5) 1_555 n
O1_C O_5 2.037(27) 1_555 n
O2_C O1_C 2.07845(5) 1_555 n
O2_C O2_C 2.078430(30) 5_555 n
O_5 O1_C 2.037(27) 1_555 n
O_6 O_5 1.821(26) 103_565 n
O_6 O_6 1.946(32) 103_565 n

loop_
_pd_block_diffractogram_id
2012-07-24T22:21|RBN_115_DRY_NEW_UDEN_H_01|Renie_Birkedal|SNBL_high_res
